data_7235695
loop_
_publ_author_name
'Xu, Bo'
'Sun, Yi-Qiang'
'Li, Jie'
'Li, Cun-Cheng'

_publ_section_title
;
 Structural and functional studies on coordination polymers based on
 5-tert-butylisophthalic acid and N,N&#x2032;-bis-(4-pyridylmethyl)
 piperazine
;
_journal_issue 49
_journal_name_full 'RSC Advances'
_journal_page_first 25588
_journal_paper_doi 10.1039/c4ra03569k
_journal_volume 4
_journal_year 2014
_chemical_formula_sum 'C36 H42 Cd N6 O7'
_chemical_formula_weight 783.16
_space_group_IT_number 14
_space_group_name_Hall '-P 2ybc'
_space_group_name_H-M_alt 'P 1 21/c 1'
_symmetry_cell_setting monoclinic
_symmetry_space_group_name_H-M 'P 1 21/c 1'
_atom_sites_solution_hydrogens geom
_atom_sites_solution_primary direct
_atom_sites_solution_secondary difmap
_audit_creation_method SHELXL-97
_cell_angle_alpha 90.00
_cell_angle_beta 95.664(5)
_cell_angle_gamma 90.00
_cell_formula_units_Z 4
_cell_length_a 17.0669(10)
_cell_length_b 10.2827(7)
_cell_length_c 21.854(2)
_cell_measurement_temperature 173(2)
_cell_volume 3816.5(5)
_computing_structure_refinement 'SHELXL-97 (Sheldrick, 1997)'
_computing_structure_solution 'SHELXS-97 (Sheldrick, 1990)'
_diffrn_ambient_temperature 173(2)
_diffrn_measured_fraction_theta_full 0.990
_diffrn_measured_fraction_theta_max 0.990
_diffrn_radiation_monochromator graphite
_diffrn_radiation_source 'fine-focus sealed tube'
_diffrn_radiation_type MoK\a
_diffrn_radiation_wavelength 0.71073
_diffrn_reflns_av_R_equivalents 0.0548
_diffrn_reflns_av_sigmaI/netI 0.0521
_diffrn_reflns_limit_h_max 21
_diffrn_reflns_limit_h_min -22
_diffrn_reflns_limit_k_max 11
_diffrn_reflns_limit_k_min -13
_diffrn_reflns_limit_l_max 28
_diffrn_reflns_limit_l_min -28
_diffrn_reflns_number 29564
_diffrn_reflns_theta_full 27.48
_diffrn_reflns_theta_max 27.48
_diffrn_reflns_theta_min 2.19
_exptl_absorpt_coefficient_mu 0.625
_exptl_crystal_density_diffrn 1.363
_exptl_crystal_density_method 'not measured'
_exptl_crystal_F_000 1616
_refine_diff_density_max 1.378
_refine_diff_density_min -0.962
_refine_diff_density_rms 0.097
_refine_ls_extinction_method none
_refine_ls_goodness_of_fit_ref 1.147
_refine_ls_hydrogen_treatment mixed
_refine_ls_matrix_type full
_refine_ls_number_parameters 439
_refine_ls_number_reflns 8670
_refine_ls_number_restraints 0
_refine_ls_restrained_S_all 1.147
_refine_ls_R_factor_all 0.0761
_refine_ls_R_factor_gt 0.0613
_refine_ls_shift/su_max 0.003
_refine_ls_shift/su_mean 0.000
_refine_ls_structure_factor_coef Fsqd
_refine_ls_weighting_details 'calc w=1/[\s^2^(Fo^2^)+(0.0824P)^2^+2.1614P] where P=(Fo^2^+2Fc^2^)/3'
_refine_ls_weighting_scheme calc
_refine_ls_wR_factor_gt 0.1592
_refine_ls_wR_factor_ref 0.1719
_reflns_number_gt 6911
_reflns_number_total 8670
_reflns_threshold_expression >2sigma(I)
_cod_data_source_file c4ra03569k2.cif
_cod_data_source_block f:\keyan\struct~1\713x-r~1\cdtbip\01
_cod_depositor_comments
;
The following automatic conversions were performed:

data item '_symmetry_cell_setting' value 'Monoclinic' was changed to
'monoclinic' in accordance with the
/home/saulius/struct/COD-crude-data/automatic-downloads/DataCite-retrospective/RSC/depositions/lib/dictionaries/cif_core.dic
dictionary named 'cif_core.dic' version 2.4.2 last updated on
2011-04-26.

Automatic conversion script
Id: cif_fix_values 6909 2019-04-08 15:41:33Z antanas 
;
_cod_original_cell_volume 3816.4(5)
_cod_original_sg_symbol_H-M P21/c
_cod_database_code 7235695

loop_
_symmetry_equiv_pos_as_xyz
'x, y, z'
'-x, y+1/2, -z+1/2'
'-x, -y, -z'
'x, -y-1/2, z-1/2'

loop_
_atom_site_label
_atom_site_type_symbol
_atom_site_fract_x
_atom_site_fract_y
_atom_site_fract_z
_atom_site_U_iso_or_equiv
_atom_site_adp_type
_atom_site_occupancy
_atom_site_symmetry_multiplicity
_atom_site_calc_flag
_atom_site_refinement_flags
Cd1 Cd 0.772210(18) 0.01364(3) 0.130860(13) 0.03778(12) Uani 1 1 d .
O4 O 0.7205(2) -0.8356(3) 0.05809(15) 0.0591(9) Uani 1 1 d .
N4 N 1.6437(2) -0.0032(3) 0.16771(19) 0.0474(9) Uani 1 1 d .
N2 N 1.2034(2) -0.0016(3) 0.1122(2) 0.0512(9) Uani 1 1 d .
N5 N 0.8143(2) 0.0215(3) 0.23627(17) 0.0431(8) Uani 1 1 d .
O3 O 0.7745(2) -0.7371(3) 0.14045(15) 0.0621(9) Uani 1 1 d .
N6 N 0.9285(2) -0.0147(3) 0.45939(16) 0.0401(8) Uani 1 1 d .
O1 O 0.7286(2) -0.1416(3) 0.06261(16) 0.0612(9) Uani 1 1 d .
O2 O 0.7863(2) -0.2454(3) 0.14227(16) 0.0648(9) Uani 1 1 d .
N1 N 0.9037(2) 0.0221(3) 0.10607(19) 0.0468(8) Uani 1 1 d .
C35 C 0.9912(2) 0.0744(4) 0.44535(18) 0.0449(9) Uani 1 1 d .
H01A H 0.9808 0.1619 0.4616 0.054 Uiso 1 1 calc R
H01B H 0.9917 0.0816 0.4002 0.054 Uiso 1 1 calc R
C2 C 0.7176(2) -0.3706(3) 0.06165(18) 0.0390(8) Uani 1 1 d .
C34 C 0.8524(3) 0.0335(5) 0.4336(2) 0.0530(11) Uani 1 1 d .
H01C H 0.8455 0.1235 0.4482 0.064 Uiso 1 1 calc R
H01D H 0.8105 -0.0207 0.4489 0.064 Uiso 1 1 calc R
C7 C 0.6409(3) -0.4825(3) -0.0230(2) 0.0408(9) Uani 1 1 d .
C20 C 1.3415(3) -0.0677(5) 0.1310(2) 0.0546(11) Uani 1 1 d .
H01E H 1.3262 -0.1577 0.1406 0.065 Uiso 1 1 calc R
H01F H 1.3918 -0.0713 0.1121 0.065 Uiso 1 1 calc R
C4 C 0.7133(2) -0.6048(3) 0.06017(18) 0.0379(8) Uani 1 1 d .
N3 N 1.3521(2) 0.0087(3) 0.18782(19) 0.0497(9) Uani 1 1 d .
C30 C 0.8111(3) 0.1364(4) 0.3306(2) 0.0520(11) Uani 1 1 d .
H018 H 0.7984 0.2143 0.3509 0.062 Uiso 1 1 calc R
C21 C 1.2140(3) 0.0752(5) 0.1694(2) 0.0532(11) Uani 1 1 d .
H01G H 1.1636 0.0790 0.1882 0.064 Uiso 1 1 calc R
H01H H 1.2294 0.1652 0.1598 0.064 Uiso 1 1 calc R
C8 C 0.6696(2) -0.3683(3) 0.00667(18) 0.0389(8) Uani 1 1 d .
H020 H 0.6557 -0.2867 -0.0116 0.047 Uiso 1 1 calc R
C18 C 1.1451(3) 0.0594(6) 0.0678(2) 0.0631(13) Uani 1 1 d .
H02A H 1.1489 0.0197 0.0269 0.076 Uiso 1 1 calc R
H02B H 1.1579 0.1529 0.0646 0.076 Uiso 1 1 calc R
C15 C 0.9551(3) -0.0720(5) 0.1199(3) 0.0616(13) Uani 1 1 d .
H022 H 0.9368 -0.1494 0.1375 0.074 Uiso 1 1 calc R
C6 C 0.6659(2) -0.5996(4) 0.00489(19) 0.0397(8) Uani 1 1 d .
H023 H 0.6497 -0.6789 -0.0148 0.048 Uiso 1 1 calc R
C24 C 1.4943(3) -0.0351(5) 0.2075(2) 0.0528(11) Uani 1 1 d .
C22 C 1.2769(3) 0.0147(5) 0.2145(2) 0.0558(12) Uani 1 1 d .
H02C H 1.2831 0.0671 0.2527 0.067 Uiso 1 1 calc R
H02D H 1.2606 -0.0741 0.2252 0.067 Uiso 1 1 calc R
C9 C 0.5901(3) -0.4746(5) -0.0842(2) 0.0552(12) Uani 1 1 d .
C29 C 0.7976(3) 0.1271(4) 0.2679(2) 0.0523(11) Uani 1 1 d .
H027 H 0.7751 0.1998 0.2458 0.063 Uiso 1 1 calc R
C36 C 1.0709(3) 0.0267(5) 0.47350(19) 0.0492(10) Uani 1 1 d .
H02E H 1.0825 -0.0588 0.4557 0.059 Uiso 1 1 calc R
H02F H 1.1123 0.0886 0.4637 0.059 Uiso 1 1 calc R
C31 C 0.8482(3) -0.0774(4) 0.2682(2) 0.0522(11) Uani 1 1 d .
H029 H 0.8622 -0.1527 0.2466 0.063 Uiso 1 1 calc R
C33 C 0.8430(3) 0.0323(5) 0.3643(2) 0.0457(9) Uani 1 1 d .
C13 C 0.9309(3) 0.1298(5) 0.0818(2) 0.0594(12) Uani 1 1 d .
H031 H 0.8950 0.1987 0.0713 0.071 Uiso 1 1 calc R
C19 C 1.2791(3) -0.0082(5) 0.0865(3) 0.0614(14) Uani 1 1 d .
H03A H 1.2956 0.0806 0.0758 0.074 Uiso 1 1 calc R
H03B H 1.2733 -0.0605 0.0483 0.074 Uiso 1 1 calc R
C27 C 1.5479(3) -0.1344(5) 0.2111(2) 0.0607(12) Uani 1 1 d .
H033 H 1.5344 -0.2166 0.2269 0.073 Uiso 1 1 calc R
C23 C 1.4141(3) -0.0473(6) 0.2307(3) 0.0669(14) Uani 1 1 d .
H03C H 1.4025 -0.1403 0.2372 0.080 Uiso 1 1 calc R
H03D H 1.4147 -0.0026 0.2709 0.080 Uiso 1 1 calc R
C17 C 1.0617(3) 0.0462(5) 0.0841(2) 0.0520(10) Uani 1 1 d .
C14 C 1.0089(3) 0.1467(5) 0.0711(2) 0.0613(13) Uani 1 1 d .
H036 H 1.0259 0.2266 0.0551 0.074 Uiso 1 1 calc R
C26 C 1.5909(3) 0.0909(5) 0.1632(3) 0.0602(12) Uani 1 1 d .
H037 H 1.6049 0.1708 0.1453 0.072 Uiso 1 1 calc R
C28 C 1.6210(3) -0.1150(5) 0.1920(2) 0.0615(13) Uani 1 1 d .
H038 H 1.6577 -0.1847 0.1961 0.074 Uiso 1 1 calc R
C32 C 0.8638(3) -0.0752(5) 0.3314(2) 0.0549(11) Uani 1 1 d .
H039 H 0.8887 -0.1474 0.3523 0.066 Uiso 1 1 calc R
C3 C 0.7375(3) -0.4901(3) 0.08922(19) 0.0375(8) Uani 1 1 d .
H040 H 0.7677 -0.4926 0.1281 0.045 Uiso 1 1 calc R
C5 C 0.7378(3) -0.7334(4) 0.0885(2) 0.0435(9) Uani 1 1 d .
C16 C 1.0332(3) -0.0650(5) 0.1104(3) 0.0669(14) Uani 1 1 d .
H042 H 1.0675 -0.1356 0.1217 0.080 Uiso 1 1 calc R
C1 C 0.7468(3) -0.2457(4) 0.0911(2) 0.0493(10) Uani 1 1 d .
C11 C 0.5234(4) -0.3804(7) -0.0815(4) 0.111(3) Uani 1 1 d .
H04A H 0.4951 -0.3714 -0.1225 0.167 Uiso 1 1 calc R
H04B H 0.5443 -0.2956 -0.0675 0.167 Uiso 1 1 calc R
H04C H 0.4873 -0.4127 -0.0528 0.167 Uiso 1 1 calc R
C25 C 1.5164(3) 0.0806(5) 0.1828(3) 0.0650(14) Uani 1 1 d .
H045 H 1.4812 0.1523 0.1793 0.078 Uiso 1 1 calc R
C10 C 0.5489(8) -0.6001(7) -0.1006(5) 0.240(10) Uani 1 1 d .
H05A H 0.5224 -0.6308 -0.0655 0.360 Uiso 1 1 calc R
H05B H 0.5875 -0.6651 -0.1109 0.360 Uiso 1 1 calc R
H05C H 0.5099 -0.5867 -0.1360 0.360 Uiso 1 1 calc R
C12 C 0.6376(6) -0.4311(18) -0.1325(4) 0.275(10) Uani 1 1 d .
H05D H 0.6596 -0.5069 -0.1519 0.412 Uiso 1 1 calc R
H05E H 0.6805 -0.3757 -0.1145 0.412 Uiso 1 1 calc R
H05F H 0.6044 -0.3816 -0.1634 0.412 Uiso 1 1 calc R
O1W O 0.9265(5) -0.3668(8) 0.2057(4) 0.190(3) Uiso 1 1 d .
O2W O 0.9221(6) -0.6433(9) 0.2091(4) 0.202(4) Uiso 1 1 d .
O4W O 1.4174(9) 0.0071(10) -0.0059(7) 0.265(6) Uiso 1 1 d .

loop_
_atom_site_aniso_label
_atom_site_aniso_U_11
_atom_site_aniso_U_22
_atom_site_aniso_U_33
_atom_site_aniso_U_23
_atom_site_aniso_U_13
_atom_site_aniso_U_12
Cd1 0.0430(2) 0.02968(17) 0.03917(18) 0.00152(10) -0.00325(12) 0.00118(11)
O4 0.088(2) 0.0254(14) 0.062(2) 0.0049(13) -0.0025(18) 0.0046(15)
N4 0.039(2) 0.052(2) 0.050(2) -0.0002(15) 0.0002(17) 0.0007(15)
N2 0.044(2) 0.060(2) 0.050(2) -0.0054(16) 0.0051(18) 0.0011(16)
N5 0.048(2) 0.0408(18) 0.0387(18) 0.0002(13) -0.0059(15) 0.0040(15)
O3 0.086(3) 0.0434(18) 0.054(2) 0.0133(14) -0.0078(18) 0.0071(16)
N6 0.0355(18) 0.053(2) 0.0313(17) -0.0005(13) -0.0010(14) -0.0011(14)
O1 0.091(3) 0.0278(14) 0.064(2) -0.0048(13) 0.0032(18) -0.0043(15)
O2 0.087(3) 0.0439(18) 0.063(2) -0.0130(15) 0.0011(19) -0.0089(17)
N1 0.0402(19) 0.0436(19) 0.056(2) 0.0038(15) 0.0019(17) 0.0020(15)
C35 0.049(2) 0.048(2) 0.036(2) 0.0050(16) -0.0007(17) -0.0048(19)
C2 0.049(2) 0.0264(17) 0.043(2) -0.0005(14) 0.0119(17) -0.0022(15)
C34 0.037(2) 0.082(3) 0.039(2) 0.000(2) -0.0010(18) 0.010(2)
C7 0.042(2) 0.0342(19) 0.046(2) 0.0021(15) 0.0021(18) 0.0068(16)
C20 0.041(2) 0.057(3) 0.066(3) -0.013(2) 0.008(2) 0.001(2)
C4 0.043(2) 0.0291(17) 0.042(2) 0.0049(14) 0.0063(16) 0.0019(15)
N3 0.045(2) 0.058(2) 0.046(2) -0.0013(15) 0.0059(17) -0.0039(16)
C30 0.055(3) 0.052(3) 0.048(2) -0.0069(19) -0.005(2) 0.011(2)
C21 0.049(2) 0.055(3) 0.057(3) -0.005(2) 0.013(2) 0.001(2)
C8 0.045(2) 0.0292(17) 0.043(2) 0.0048(14) 0.0083(17) 0.0082(15)
C18 0.046(3) 0.089(4) 0.055(3) 0.013(3) 0.008(2) 0.006(3)
C15 0.053(3) 0.043(2) 0.089(4) 0.015(2) 0.013(3) 0.002(2)
C6 0.043(2) 0.0289(18) 0.047(2) -0.0012(15) 0.0032(17) 0.0012(15)
C24 0.049(3) 0.065(3) 0.044(2) 0.006(2) 0.000(2) -0.005(2)
C22 0.050(3) 0.074(3) 0.046(3) -0.004(2) 0.012(2) -0.001(2)
C9 0.056(3) 0.054(3) 0.054(3) 0.000(2) -0.007(2) 0.013(2)
C29 0.063(3) 0.045(2) 0.047(2) 0.0007(18) -0.005(2) 0.013(2)
C36 0.044(2) 0.072(3) 0.031(2) 0.0053(18) 0.0007(17) -0.009(2)
C31 0.065(3) 0.045(2) 0.044(2) -0.0022(18) -0.009(2) 0.016(2)
C33 0.036(2) 0.060(3) 0.040(2) 0.0007(18) -0.0007(17) 0.0012(18)
C13 0.048(3) 0.055(3) 0.074(3) 0.019(2) 0.000(2) 0.006(2)
C19 0.054(3) 0.081(4) 0.051(3) -0.013(2) 0.014(2) 0.000(2)
C27 0.060(3) 0.058(3) 0.066(3) 0.015(2) 0.011(2) -0.001(2)
C23 0.047(3) 0.094(4) 0.060(3) 0.021(3) 0.005(2) 0.000(3)
C17 0.045(2) 0.057(3) 0.053(3) 0.005(2) 0.001(2) -0.003(2)
C14 0.052(3) 0.061(3) 0.071(3) 0.021(2) 0.005(2) -0.004(2)
C26 0.048(3) 0.053(3) 0.080(4) 0.012(2) 0.008(2) 0.005(2)
C28 0.062(3) 0.053(3) 0.070(3) 0.011(2) 0.015(3) 0.011(2)
C32 0.066(3) 0.050(3) 0.045(2) 0.0039(19) -0.011(2) 0.011(2)
C3 0.043(2) 0.0317(18) 0.038(2) -0.0002(14) 0.0079(17) 0.0006(15)
C5 0.051(2) 0.0302(19) 0.050(2) 0.0093(16) 0.0081(19) 0.0053(17)
C16 0.051(3) 0.053(3) 0.097(4) 0.010(3) 0.004(3) 0.005(2)
C1 0.062(3) 0.033(2) 0.055(3) -0.0078(17) 0.017(2) -0.0055(19)
C11 0.096(5) 0.103(6) 0.122(6) -0.007(4) -0.054(5) 0.038(4)
C25 0.044(3) 0.061(3) 0.091(4) 0.011(3) 0.011(3) 0.006(2)
C10 0.373(19) 0.060(5) 0.232(12) -0.005(6) -0.248(14) -0.003(7)
C12 0.085(6) 0.69(3) 0.045(5) 0.052(10) 0.006(4) -0.013(12)

loop_
_atom_type_symbol
_atom_type_description
_atom_type_scat_dispersion_real
_atom_type_scat_dispersion_imag
_atom_type_scat_source
C C 0.0033 0.0016 'International Tables Vol C Tables 4.2.6.8 and 6.1.1.4'
H H 0.0000 0.0000 'International Tables Vol C Tables 4.2.6.8 and 6.1.1.4'
N N 0.0061 0.0033 'International Tables Vol C Tables 4.2.6.8 and 6.1.1.4'
O O 0.0106 0.0060 'International Tables Vol C Tables 4.2.6.8 and 6.1.1.4'
Cd Cd -0.8075 1.2024 'International Tables Vol C Tables 4.2.6.8 and 6.1.1.4'

loop_
_geom_angle_atom_site_label_1
_geom_angle_atom_site_label_2
_geom_angle_atom_site_label_3
_geom_angle
_geom_angle_site_symmetry_1
_geom_angle_site_symmetry_3
O1 Cd1 O4 86.65(13) . 1_565
O1 Cd1 N5 136.17(12) . .
O4 Cd1 N5 134.90(11) 1_565 .
O1 Cd1 N1 97.67(14) . .
O4 Cd1 N1 97.08(13) 1_565 .
N5 Cd1 N1 91.03(14) . .
O1 Cd1 N4 85.31(13) . 1_455
O4 Cd1 N4 88.87(13) 1_565 1_455
N5 Cd1 N4 82.84(14) . 1_455
N1 Cd1 N4 173.47(13) . 1_455
O1 Cd1 O3 139.38(11) . 1_565
O4 Cd1 O3 52.73(11) 1_565 1_565
N5 Cd1 O3 83.40(11) . 1_565
N1 Cd1 O3 88.56(12) . 1_565
N4 Cd1 O3 92.94(11) 1_455 1_565
C5 O4 Cd1 98.2(3) . 1_545
C26 N4 C28 115.9(4) . .
C26 N4 Cd1 123.9(3) . 1_655
C28 N4 Cd1 120.1(3) . 1_655
C19 N2 C18 109.6(4) . .
C19 N2 C21 108.2(4) . .
C18 N2 C21 110.6(4) . .
C31 N5 C29 117.0(4) . .
C31 N5 Cd1 124.3(3) . .
C29 N5 Cd1 118.4(3) . .
C5 O3 Cd1 87.4(3) . 1_545
C35 N6 C34 110.5(3) . .
C35 N6 C36 109.2(3) . 3_756
C34 N6 C36 109.4(3) . 3_756
C1 O1 Cd1 103.0(3) . .
C15 N1 C13 116.7(4) . .
C15 N1 Cd1 123.1(3) . .
C13 N1 Cd1 120.0(3) . .
N6 C35 C36 110.9(3) . .
C8 C2 C3 119.1(3) . .
C8 C2 C1 120.0(4) . .
C3 C2 C1 120.9(4) . .
N6 C34 C33 112.9(4) . .
C6 C7 C8 116.2(4) . .
C6 C7 C9 123.5(4) . .
C8 C7 C9 120.2(3) . .
N3 C20 C19 110.6(4) . .
C6 C4 C3 119.3(3) . .
C6 C4 C5 120.5(3) . .
C3 C4 C5 120.3(4) . .
C23 N3 C22 111.7(4) . .
C23 N3 C20 110.7(4) . .
C22 N3 C20 108.7(4) . .
C29 C30 C33 119.8(4) . .
N2 C21 C22 110.5(4) . .
C2 C8 C7 122.4(3) . .
N2 C18 C17 113.7(4) . .
N1 C15 C16 124.1(4) . .
C4 C6 C7 122.6(4) . .
C27 C24 C25 117.4(5) . .
C27 C24 C23 122.8(5) . .
C25 C24 C23 119.8(5) . .
N3 C22 C21 110.6(4) . .
C12 C9 C11 107.9(8) . .
C12 C9 C10 111.8(9) . .
C11 C9 C10 103.1(7) . .
C12 C9 C7 110.0(5) . .
C11 C9 C7 111.6(5) . .
C10 C9 C7 112.2(5) . .
N5 C29 C30 123.5(4) . .
N6 C36 C35 110.4(4) 3_756 .
N5 C31 C32 122.8(4) . .
C32 C33 C30 116.8(4) . .
C32 C33 C34 121.4(4) . .
C30 C33 C34 121.7(4) . .
N1 C13 C14 123.4(4) . .
N2 C19 C20 111.6(4) . .
C24 C27 C28 119.9(4) . .
N3 C23 C24 112.0(4) . .
C14 C17 C16 116.9(4) . .
C14 C17 C18 119.8(4) . .
C16 C17 C18 123.3(5) . .
C17 C14 C13 119.3(4) . .
N4 C26 C25 124.1(5) . .
N4 C28 C27 123.6(5) . .
C31 C32 C33 119.9(4) . .
C4 C3 C2 120.3(4) . .
O3 C5 O4 121.7(4) . .
O3 C5 C4 119.9(4) . .
O4 C5 C4 118.4(4) . .
C15 C16 C17 119.4(5) . .
O2 C1 O1 121.7(4) . .
O2 C1 C2 120.9(4) . .
O1 C1 C2 117.4(4) . .
C24 C25 C26 119.0(5) . .

loop_
_geom_bond_atom_site_label_1
_geom_bond_atom_site_label_2
_geom_bond_distance
_geom_bond_site_symmetry_2
Cd1 O1 2.260(3) .
Cd1 O4 2.331(3) 1_565
Cd1 N5 2.346(4) .
Cd1 N1 2.361(4) .
Cd1 N4 2.416(4) 1_455
Cd1 O3 2.571(3) 1_565
O4 C5 1.263(5) .
O4 Cd1 2.331(3) 1_545
N4 C26 1.319(6) .
N4 C28 1.339(6) .
N4 Cd1 2.416(4) 1_655
N2 C19 1.461(7) .
N2 C18 1.461(6) .
N2 C21 1.474(6) .
N5 C31 1.333(5) .
N5 C29 1.334(5) .
O3 C5 1.242(5) .
O3 Cd1 2.571(3) 1_545
N6 C35 1.464(5) .
N6 C34 1.452(6) .
N6 C36 1.471(5) 3_756
O1 C1 1.261(5) .
O2 C1 1.248(6) .
N1 C15 1.321(6) .
N1 C13 1.331(6) .
C35 C36 1.517(6) .
C2 C8 1.386(6) .
C2 C3 1.395(5) .
C2 C1 1.500(5) .
C34 C33 1.508(6) .
C7 C6 1.398(5) .
C7 C8 1.406(5) .
C7 C9 1.523(7) .
C20 N3 1.466(6) .
C20 C19 1.499(7) .
C4 C6 1.388(6) .
C4 C3 1.383(5) .
C4 C5 1.501(5) .
N3 C23 1.461(6) .
N3 C22 1.463(6) .
C30 C29 1.371(6) .
C30 C33 1.381(6) .
C21 C22 1.517(7) .
C18 C17 1.508(6) .
C15 C16 1.371(7) .
C24 C27 1.367(7) .
C24 C25 1.375(7) .
C24 C23 1.510(7) .
C9 C12 1.463(10) .
C9 C11 1.500(8) .
C9 C10 1.495(9) .
C36 N6 1.471(5) 3_756
C31 C32 1.381(6) .
C33 C32 1.383(6) .
C13 C14 1.384(6) .
C27 C28 1.369(7) .
C17 C14 1.382(7) .
C17 C16 1.390(7) .
C26 C25 1.385(7) .
